data_1547412
loop_
_publ_author_name
'Anuradha R. Pallipurath'
'Jonathan M. Skelton'
'Mark R. Warren'
'Naghmeh Kamali'
'Patrick McArdle'
'Andrea Erxleben'

_publ_section_title
;
 Sulfamerazine: Understanding the Influence of Slip Planes in the
 Polymorphic Phase Transformation through X-Ray Crystallographic Studies
 and ab Initio Lattice Dynamics
;
_journal_name_full 'Molecular Pharmaceutics'
_journal_page_first 3735
_journal_page_last 3748
_journal_paper_doi 10.1021/acs.molpharmaceut.5b00504
_journal_volume 12
_journal_year 2015
_chemical_absolute_configuration ad
_chemical_formula_moiety 'C11 H12 N4 O2 S'
_chemical_formula_sum 'C11 H12 N4 O2 S'
_chemical_formula_weight 264.31
_chemical_name_common Sulfamerazine
_chemical_name_systematic 4-amino-N-(4-methylpyrimidin-2-yl)
_space_group_crystal_system orthorhombic
_space_group_IT_number 33
_space_group_name_Hall 'P 2c -2n'
_space_group_name_H-M_alt 'P n a 21'
_symmetry_space_group_name_Hall 'P 2c -2n'
_symmetry_space_group_name_H-M 'P n a 21'
_atom_sites_solution_hydrogens mixed
_cell_angle_alpha 90
_cell_angle_beta 90
_cell_angle_gamma 90
_cell_formula_units_Z 8
_cell_length_a 14.4902(9)
_cell_length_b 8.2249(6)
_cell_length_c 22.0106(14)
_cell_measurement_reflns_used 1876
_cell_measurement_temperature 293.0(2)
_cell_measurement_theta_max 26.9580
_cell_measurement_theta_min 3.8590
_cell_volume 2623.2(3)
_computing_cell_refinement
;
'Thu Dec 11 01:21:55 2014'
;
_computing_data_collection
;
'Thu Dec 11 01:21:55 2014'
;
_computing_data_reduction
;
'Thu Dec 11 01:21:55 2014'
;
_computing_molecular_graphics OSCAIL
_computing_structure_refinement 'SHELXL-2014/7 (Sheldrick, 2014)'
_computing_structure_solution SHELXT
_diffrn_ambient_temperature 293.0(2)
_diffrn_detector_area_resol_mean 16.1048
_diffrn_measured_fraction_theta_full 0.998
_diffrn_measured_fraction_theta_max 0.863
_diffrn_measurement_device_type 'Xcalibur, Sapphire3'
_diffrn_measurement_method '\w scans'
_diffrn_radiation_type MoK\a
_diffrn_radiation_wavelength 0.71073
_diffrn_reflns_av_R_equivalents 0.0254
_diffrn_reflns_av_unetI/netI 0.0657
_diffrn_reflns_Laue_measured_fraction_full 0.998
_diffrn_reflns_Laue_measured_fraction_max 0.863
_diffrn_reflns_limit_h_max 14
_diffrn_reflns_limit_h_min -19
_diffrn_reflns_limit_k_max 10
_diffrn_reflns_limit_k_min -11
_diffrn_reflns_limit_l_max 25
_diffrn_reflns_limit_l_min -29
_diffrn_reflns_number 7706
_diffrn_reflns_point_group_measured_fraction_full 0.816
_diffrn_reflns_point_group_measured_fraction_max 0.679
_diffrn_reflns_theta_full 25.242
_diffrn_reflns_theta_max 29.116
_diffrn_reflns_theta_min 3.367
_diffrn_source 'Enhance (Mo) X-ray Source'
_exptl_absorpt_coefficient_mu 0.247
_exptl_absorpt_correction_T_max 1.00000
_exptl_absorpt_correction_T_min 0.89972
_exptl_absorpt_correction_type multi-scan
_exptl_absorpt_process_details
;
'Thu Dec 11 01:21:55 2014'
;
_exptl_crystal_colour Colourless
_exptl_crystal_density_diffrn 1.338
_exptl_crystal_description Parallelepiped
_exptl_crystal_F_000 1104
_exptl_crystal_size_max 0.50
_exptl_crystal_size_mid 0.40
_exptl_crystal_size_min 0.20
_refine_diff_density_max 0.264
_refine_diff_density_min -0.328
_refine_diff_density_rms 0.057
_refine_ls_abs_structure_details
;
 Flack x determined using 941 quotients [(I+)-(I-)]/[(I+)+(I-)]
 (Parsons, Flack and Wagner, Acta Cryst. B69 (2013) 249-259).
;
_refine_ls_abs_structure_Flack 0.02(7)
_refine_ls_extinction_coef .
_refine_ls_extinction_method none
_refine_ls_goodness_of_fit_ref 0.950
_refine_ls_hydrogen_treatment mixed
_refine_ls_matrix_type full
_refine_ls_number_parameters 343
_refine_ls_number_reflns 4785
_refine_ls_number_restraints 5
_refine_ls_restrained_S_all 0.949
_refine_ls_R_factor_all 0.0773
_refine_ls_R_factor_gt 0.0487
_refine_ls_shift/su_max 0.000
_refine_ls_shift/su_mean 0.000
_refine_ls_structure_factor_coef Fsqd
_refine_ls_weighting_details 'w=1/[\s^2^(Fo^2^)+(0.0366P)^2^] where P=(Fo^2^+2Fc^2^)/3'
_refine_ls_weighting_scheme calc
_refine_ls_wR_factor_gt 0.0926
_refine_ls_wR_factor_ref 0.1110
_reflns_Friedel_coverage 0.535
_reflns_Friedel_fraction_full 0.625
_reflns_Friedel_fraction_max 0.485
_reflns_number_gt 3259
_reflns_number_total 4785
_reflns_threshold_expression 'I > 2\s(I)'
_cod_data_source_file Exp_Form-I2FInHouse_Form-I_RT.cif
_cod_data_source_block smz_f1_rt2
_cod_database_code 1547412
_shelx_space_group_comment
;
The symmetry employed for this shelxl refinement is uniquely defined
by the following loop, which should always be used as a source of
symmetry information in preference to the above space-group names.
They are only intended as comments.
;
_shelxl_version_number 2014/6

loop_
_space_group_symop_operation_xyz
'x, y, z'
'-x, -y, z+1/2'
'x+1/2, -y+1/2, z'
'-x+1/2, y+1/2, z+1/2'

loop_
_atom_site_label
_atom_site_type_symbol
_atom_site_fract_x
_atom_site_fract_y
_atom_site_fract_z
_atom_site_U_iso_or_equiv
_atom_site_adp_type
_atom_site_occupancy
_atom_site_site_symmetry_order
_atom_site_calc_flag
_atom_site_refinement_flags_posn
_atom_site_refinement_flags_adp
_atom_site_refinement_flags_occupancy
_atom_site_disorder_assembly
_atom_site_disorder_group
S1 S 0.64733(9) 0.49675(15) 0.34465(7) 0.0402(3) Uani 1 1 d . . . . .
S2 S 0.57774(9) 0.49469(15) 0.65218(7) 0.0394(3) Uani 1 1 d . . . . .
O1 O 0.6902(3) 0.3726(4) 0.30896(18) 0.0526(10) Uani 1 1 d . . . . .
O2 O 0.5502(2) 0.5231(4) 0.33785(19) 0.0514(9) Uani 1 1 d . . . . .
O3 O 0.6746(2) 0.4662(4) 0.65829(18) 0.0508(9) Uani 1 1 d . . . . .
O4 O 0.5356(3) 0.6221(4) 0.68633(16) 0.0497(10) Uani 1 1 d . . . . .
N1 N 0.8432(4) 1.1154(6) 0.3125(3) 0.0601(14) Uani 1 1 d D . . . .
N2 N 0.6569(3) 0.4499(6) 0.4177(2) 0.0430(11) Uani 1 1 d D . . . .
N3 N 0.8153(3) 0.4107(5) 0.4179(2) 0.0460(12) Uani 1 1 d . . . . .
N4 N 0.7284(4) 0.4265(6) 0.5095(2) 0.0591(14) Uani 1 1 d . . . . .
N5 N 0.3810(4) -0.1196(6) 0.6967(3) 0.0788(19) Uani 1 1 d . . . . .
H5A H 0.4087 -0.2107 0.6907 0.102 Uiso 1 1 calc R U . . .
H5B H 0.3247 -0.1186 0.7090 0.102 Uiso 1 1 calc R U . . .
N6 N 0.5679(3) 0.5355(6) 0.5793(2) 0.0471(12) Uani 1 1 d D . . . .
N7 N 0.4105(3) 0.5843(5) 0.5798(2) 0.0481(12) Uani 1 1 d . . . . .
N8 N 0.4963(4) 0.5661(7) 0.4875(2) 0.0613(14) Uani 1 1 d . . . . .
C1 C 0.7065(4) 0.6782(6) 0.3345(3) 0.0363(12) Uani 1 1 d . . . . .
C2 C 0.7951(3) 0.6811(6) 0.3111(2) 0.0386(12) Uani 1 1 d . . . . .
H2 H 0.8241 0.5842 0.3006 0.050 Uiso 1 1 calc R U . . .
C3 C 0.8404(4) 0.8253(6) 0.3034(3) 0.0400(13) Uani 1 1 d . . . . .
H3 H 0.9000 0.8256 0.2877 0.052 Uiso 1 1 calc R U . . .
C4 C 0.7979(4) 0.9731(6) 0.3187(2) 0.0405(12) Uani 1 1 d . . . . .
C5 C 0.7089(4) 0.9675(6) 0.3428(3) 0.0473(14) Uani 1 1 d . . . . .
H5 H 0.6801 1.0638 0.3543 0.061 Uiso 1 1 calc R U . . .
C6 C 0.6631(4) 0.8236(6) 0.3499(3) 0.0447(13) Uani 1 1 d . . . . .
H6 H 0.6032 0.8227 0.3650 0.058 Uiso 1 1 calc R U . . .
C7 C 0.7376(4) 0.4298(6) 0.4492(2) 0.0419(13) Uani 1 1 d . . . . .
C8 C 0.8058(4) 0.3997(10) 0.5408(3) 0.081(2) Uani 1 1 d . . . . .
H8 H 0.8025 0.3924 0.5829 0.106 Uiso 1 1 calc R U . . .
C9 C 0.8900(4) 0.3823(9) 0.5132(3) 0.076(2) Uani 1 1 d . . . . .
H9 H 0.9434 0.3668 0.5359 0.098 Uiso 1 1 calc R U . . .
C10 C 0.8929(4) 0.3888(7) 0.4504(3) 0.0551(16) Uani 1 1 d . . . . .
C11 C 0.9800(5) 0.3731(9) 0.4149(4) 0.080(2) Uani 1 1 d . . . . .
H11A H 0.9786 0.2741 0.3917 0.104 Uiso 1 1 calc R U . . .
H11B H 1.0317 0.3709 0.4422 0.104 Uiso 1 1 calc R U . . .
H11C H 0.9859 0.4640 0.3878 0.104 Uiso 1 1 calc R U . . .
C12 C 0.5188(4) 0.3142(6) 0.6656(2) 0.0383(12) Uani 1 1 d . . . . .
C13 C 0.5643(4) 0.1687(6) 0.6558(3) 0.0511(16) Uani 1 1 d . . . . .
H13 H 0.6251 0.1680 0.6422 0.066 Uiso 1 1 calc R U . . .
C14 C 0.5181(4) 0.0236(7) 0.6666(3) 0.0574(17) Uani 1 1 d . . . . .
H14 H 0.5483 -0.0748 0.6605 0.075 Uiso 1 1 calc R U . . .
C15 C 0.4268(4) 0.0241(6) 0.6866(3) 0.0495(15) Uani 1 1 d . . . . .
C16 C 0.3822(4) 0.1722(6) 0.6966(2) 0.0429(13) Uani 1 1 d . . . . .
H16 H 0.3214 0.1739 0.7100 0.056 Uiso 1 1 calc R U . . .
C17 C 0.4286(4) 0.3159(6) 0.6865(3) 0.0382(13) Uani 1 1 d . . . . .
H17 H 0.3993 0.4145 0.6939 0.050 Uiso 1 1 calc R U . . .
C18 C 0.4872(4) 0.5638(6) 0.5480(2) 0.0418(13) Uani 1 1 d . . . . .
C19 C 0.4194(5) 0.5980(11) 0.4574(3) 0.090(3) Uani 1 1 d . . . . .
H19 H 0.4217 0.6017 0.4152 0.117 Uiso 1 1 calc R U . . .
C20 C 0.3371(5) 0.6258(10) 0.4853(3) 0.085(2) Uani 1 1 d . . . . .
H20 H 0.2847 0.6516 0.4629 0.110 Uiso 1 1 calc R U . . .
C21 C 0.3338(5) 0.6146(7) 0.5474(3) 0.0566(16) Uani 1 1 d . . . . .
C22 C 0.2455(4) 0.6353(9) 0.5820(4) 0.084(2) Uani 1 1 d . . . . .
H22A H 0.2005 0.5596 0.5672 0.109 Uiso 1 1 calc R U . . .
H22B H 0.2231 0.7442 0.5767 0.109 Uiso 1 1 calc R U . . .
H22C H 0.2565 0.6154 0.6244 0.109 Uiso 1 1 calc R U . . .
H1N1 H 0.895(2) 1.113(6) 0.293(2) 0.051(16) Uiso 1 1 d D . . . .
H2N1 H 0.805(3) 1.200(4) 0.314(2) 0.053(17) Uiso 1 1 d D . . . .
H1N2 H 0.609(3) 0.486(6) 0.440(2) 0.055(18) Uiso 1 1 d D . . . .
H1N6 H 0.616(3) 0.496(7) 0.558(3) 0.09(3) Uiso 1 1 d D . . . .

loop_
_atom_site_aniso_label
_atom_site_aniso_U_11
_atom_site_aniso_U_22
_atom_site_aniso_U_33
_atom_site_aniso_U_23
_atom_site_aniso_U_13
_atom_site_aniso_U_12
S1 0.0371(7) 0.0435(7) 0.0399(7) 0.0035(7) -0.0020(6) -0.0025(6)
S2 0.0351(7) 0.0458(7) 0.0374(7) 0.0043(7) -0.0026(6) -0.0025(6)
O1 0.055(3) 0.044(2) 0.059(2) -0.008(2) -0.001(2) -0.0065(18)
O2 0.0341(19) 0.069(2) 0.051(2) 0.010(2) -0.007(2) -0.0084(18)
O3 0.037(2) 0.065(2) 0.050(2) 0.011(2) -0.008(2) -0.0013(17)
O4 0.056(3) 0.044(2) 0.049(2) -0.0077(19) 0.000(2) 0.0006(18)
N1 0.052(3) 0.045(3) 0.083(4) -0.011(3) 0.023(3) -0.004(3)
N2 0.030(2) 0.060(3) 0.040(3) 0.012(3) 0.003(2) 0.002(2)
N3 0.041(3) 0.047(2) 0.050(3) 0.011(2) 0.001(2) 0.003(2)
N4 0.042(3) 0.096(4) 0.039(3) 0.010(3) -0.002(2) 0.014(3)
N5 0.067(4) 0.042(3) 0.128(5) -0.006(3) 0.034(4) -0.011(2)
N6 0.034(3) 0.069(3) 0.038(3) 0.015(3) 0.002(2) 0.006(2)
N7 0.042(3) 0.054(3) 0.048(3) 0.003(2) 0.001(2) 0.007(2)
N8 0.047(3) 0.093(4) 0.043(3) 0.006(3) 0.000(3) 0.016(3)
C1 0.036(3) 0.038(2) 0.035(3) 0.002(2) 0.003(3) 0.005(2)
C2 0.035(3) 0.046(3) 0.034(3) 0.000(3) 0.000(2) 0.006(2)
C3 0.035(3) 0.049(3) 0.035(3) -0.002(3) 0.007(3) -0.001(2)
C4 0.042(3) 0.043(3) 0.037(3) -0.003(2) -0.001(2) -0.001(2)
C5 0.048(3) 0.039(3) 0.056(3) -0.007(3) 0.013(3) 0.003(2)
C6 0.038(3) 0.047(3) 0.048(3) 0.001(3) 0.009(3) 0.003(2)
C7 0.036(3) 0.045(3) 0.044(3) 0.008(3) 0.003(3) 0.002(2)
C8 0.050(4) 0.144(7) 0.050(4) 0.003(4) -0.008(4) 0.025(4)
C9 0.038(4) 0.129(6) 0.059(4) 0.002(4) -0.010(4) 0.023(4)
C10 0.039(3) 0.059(4) 0.067(4) 0.004(3) -0.005(3) 0.007(3)
C11 0.052(4) 0.094(5) 0.094(5) -0.006(5) 0.006(5) 0.011(4)
C12 0.036(3) 0.038(2) 0.041(3) 0.004(2) -0.001(3) -0.001(2)
C13 0.037(3) 0.045(3) 0.071(4) -0.007(3) 0.011(4) 0.005(2)
C14 0.046(3) 0.045(3) 0.080(5) -0.002(3) 0.015(3) 0.011(3)
C15 0.057(4) 0.044(3) 0.048(3) -0.004(3) 0.004(3) -0.006(3)
C16 0.038(3) 0.048(3) 0.043(3) -0.007(3) 0.006(3) -0.004(2)
C17 0.038(3) 0.038(3) 0.038(3) -0.005(3) 0.002(3) 0.002(2)
C18 0.033(3) 0.046(3) 0.046(3) 0.010(3) -0.004(3) 0.002(2)
C19 0.064(5) 0.159(8) 0.046(4) 0.011(5) -0.012(4) 0.027(5)
C20 0.048(4) 0.135(7) 0.071(5) -0.008(5) -0.011(4) 0.035(4)
C21 0.045(4) 0.063(4) 0.062(4) -0.004(3) 0.004(3) 0.010(3)
C22 0.037(4) 0.120(6) 0.093(5) -0.001(5) 0.004(4) 0.015(4)

loop_
_atom_type_symbol
_atom_type_description
_atom_type_scat_dispersion_real
_atom_type_scat_dispersion_imag
_atom_type_scat_source
C C 0.0033 0.0016 'International Tables Vol C Tables 4.2.6.8 and 6.1.1.4'
H H 0.0000 0.0000 'International Tables Vol C Tables 4.2.6.8 and 6.1.1.4'
N N 0.0061 0.0033 'International Tables Vol C Tables 4.2.6.8 and 6.1.1.4'
O O 0.0106 0.0060 'International Tables Vol C Tables 4.2.6.8 and 6.1.1.4'
S S 0.1246 0.1234 'International Tables Vol C Tables 4.2.6.8 and 6.1.1.4'

loop_
_geom_angle_atom_site_label_1
_geom_angle_atom_site_label_2
_geom_angle_atom_site_label_3
_geom_angle
_geom_angle_site_symmetry_1
_geom_angle_site_symmetry_3
O1 S1 O2 118.5(2) . .
O1 S1 N2 109.3(2) . .
O2 S1 N2 102.6(2) . .
O1 S1 C1 109.2(3) . .
O2 S1 C1 110.0(2) . .
N2 S1 C1 106.5(3) . .
O4 S2 O3 119.4(2) . .
O4 S2 N6 109.1(2) . .
O3 S2 N6 102.2(2) . .
O4 S2 C12 109.1(3) . .
O3 S2 C12 109.1(2) . .
N6 S2 C12 107.3(3) . .
C4 N1 H1N1 117(3) . .
C4 N1 H2N1 112(3) . .
H1N1 N1 H2N1 125(5) . .
C7 N2 S1 126.1(4) . .
C7 N2 H1N2 116(4) . .
S1 N2 H1N2 112(4) . .
C7 N3 C10 116.7(5) . .
C8 N4 C7 115.6(6) . .
C15 N5 H5A 120.0 . .
C15 N5 H5B 120.0 . .
H5A N5 H5B 120.0 . .
C18 N6 S2 126.6(4) . .
C18 N6 H1N6 117(5) . .
S2 N6 H1N6 112(5) . .
C18 N7 C21 116.0(5) . .
C19 N8 C18 114.8(6) . .
C2 C1 C6 119.6(5) . .
C2 C1 S1 121.4(4) . .
C6 C1 S1 119.0(4) . .
C3 C2 C1 120.5(5) . .
C3 C2 H2 119.8 . .
C1 C2 H2 119.8 . .
C2 C3 C4 120.8(5) . .
C2 C3 H3 119.6 . .
C4 C3 H3 119.6 . .
N1 C4 C5 121.1(5) . .
N1 C4 C3 120.9(5) . .
C5 C4 C3 117.9(5) . .
C6 C5 C4 121.4(5) . .
C6 C5 H5 119.3 . .
C4 C5 H5 119.3 . .
C5 C6 C1 119.9(5) . .
C5 C6 H6 120.1 . .
C1 C6 H6 120.1 . .
N3 C7 N4 126.7(6) . .
N3 C7 N2 118.4(5) . .
N4 C7 N2 114.9(5) . .
N4 C8 C9 122.5(6) . .
N4 C8 H8 118.7 . .
C9 C8 H8 118.7 . .
C8 C9 C10 117.7(7) . .
C8 C9 H9 121.1 . .
C10 C9 H9 121.1 . .
N3 C10 C9 120.7(6) . .
N3 C10 C11 116.2(6) . .
C9 C10 C11 123.1(7) . .
C10 C11 H11A 109.5 . .
C10 C11 H11B 109.5 . .
H11A C11 H11B 109.5 . .
C10 C11 H11C 109.5 . .
H11A C11 H11C 109.5 . .
H11B C11 H11C 109.5 . .
C13 C12 C17 120.7(5) . .
C13 C12 S2 118.6(4) . .
C17 C12 S2 120.7(4) . .
C12 C13 C14 119.1(5) . .
C12 C13 H13 120.4 . .
C14 C13 H13 120.4 . .
C13 C14 C15 120.6(5) . .
C13 C14 H14 119.7 . .
C15 C14 H14 119.7 . .
N5 C15 C14 120.4(5) . .
N5 C15 C16 120.2(5) . .
C14 C15 C16 119.4(5) . .
C17 C16 C15 119.8(5) . .
C17 C16 H16 120.1 . .
C15 C16 H16 120.1 . .
C16 C17 C12 120.3(5) . .
C16 C17 H17 119.8 . .
C12 C17 H17 119.8 . .
N7 C18 N8 127.3(5) . .
N7 C18 N6 118.0(5) . .
N8 C18 N6 114.7(5) . .
N8 C19 C20 123.0(7) . .
N8 C19 H19 118.5 . .
C20 C19 H19 118.5 . .
C19 C20 C21 118.1(7) . .
C19 C20 H20 121.0 . .
C21 C20 H20 121.0 . .
N7 C21 C20 120.8(6) . .
N7 C21 C22 117.3(6) . .
C20 C21 C22 122.0(7) . .
C21 C22 H22A 109.5 . .
C21 C22 H22B 109.5 . .
H22A C22 H22B 109.5 . .
C21 C22 H22C 109.5 . .
H22A C22 H22C 109.5 . .
H22B C22 H22C 109.5 . .

loop_
_geom_bond_atom_site_label_1
_geom_bond_atom_site_label_2
_geom_bond_distance
_geom_bond_site_symmetry_2
S1 O1 1.430(4) .
S1 O2 1.432(4) .
S1 N2 1.659(5) .
S1 C1 1.735(5) .
S2 O4 1.427(4) .
S2 O3 1.429(4) .
S2 N6 1.646(5) .
S2 C12 1.738(5) .
N1 C4 1.349(7) .
N1 H1N1 0.87(2) .
N1 H2N1 0.89(2) .
N2 C7 1.370(7) .
N2 H1N2 0.90(2) .
N3 C7 1.329(6) .
N3 C10 1.344(7) .
N4 C8 1.334(8) .
N4 C7 1.335(7) .
N5 C15 1.373(7) .
N5 H5A 0.8600 .
N5 H5B 0.8600 .
N6 C18 1.376(6) .
N6 H1N6 0.91(2) .
N7 C18 1.325(6) .
N7 C21 1.343(8) .
N8 C19 1.322(8) .
N8 C18 1.337(7) .
C1 C2 1.384(7) .
C1 C6 1.393(7) .
C2 C3 1.366(7) .
C2 H2 0.9300 .
C3 C4 1.404(7) .
C3 H3 0.9300 .
C4 C5 1.396(7) .
C5 C6 1.366(7) .
C5 H5 0.9300 .
C6 H6 0.9300 .
C8 C9 1.370(9) .
C8 H8 0.9300 .
C9 C10 1.384(10) .
C9 H9 0.9300 .
C10 C11 1.491(8) .
C11 H11A 0.9600 .
C11 H11B 0.9600 .
C11 H11C 0.9600 .
C12 C13 1.383(7) .
C12 C17 1.386(7) .
C13 C14 1.389(8) .
C13 H13 0.9300 .
C14 C15 1.394(8) .
C14 H14 0.9300 .
C15 C16 1.396(7) .
C16 C17 1.377(7) .
C16 H16 0.9300 .
C17 H17 0.9300 .
C19 C20 1.361(10) .
C19 H19 0.9300 .
C20 C21 1.371(10) .
C20 H20 0.9300 .
C21 C22 1.498(8) .
C22 H22A 0.9600 .
C22 H22B 0.9600 .
C22 H22C 0.9600 .

loop_
_geom_torsion_atom_site_label_1
_geom_torsion_atom_site_label_2
_geom_torsion_atom_site_label_3
_geom_torsion_atom_site_label_4
_geom_torsion
_geom_torsion_site_symmetry_1
_geom_torsion_site_symmetry_2
_geom_torsion_site_symmetry_3
_geom_torsion_site_symmetry_4
O1 S1 N2 C7 60.6(5) . . . .
O2 S1 N2 C7 -172.8(5) . . . .
C1 S1 N2 C7 -57.2(5) . . . .
O4 S2 N6 C18 -56.5(6) . . . .
O3 S2 N6 C18 176.2(5) . . . .
C12 S2 N6 C18 61.6(6) . . . .
O1 S1 C1 C2 -18.1(5) . . . .
O2 S1 C1 C2 -149.8(4) . . . .
N2 S1 C1 C2 99.8(5) . . . .
O1 S1 C1 C6 161.5(4) . . . .
O2 S1 C1 C6 29.9(5) . . . .
N2 S1 C1 C6 -80.6(5) . . . .
C6 C1 C2 C3 0.3(8) . . . .
S1 C1 C2 C3 179.9(4) . . . .
C1 C2 C3 C4 -0.2(8) . . . .
C2 C3 C4 N1 178.5(5) . . . .
C2 C3 C4 C5 0.9(8) . . . .
N1 C4 C5 C6 -179.2(6) . . . .
C3 C4 C5 C6 -1.7(9) . . . .
C4 C5 C6 C1 1.8(9) . . . .
C2 C1 C6 C5 -1.0(8) . . . .
S1 C1 C6 C5 179.3(5) . . . .
C10 N3 C7 N4 -1.3(9) . . . .
C10 N3 C7 N2 -179.0(5) . . . .
C8 N4 C7 N3 -0.7(9) . . . .
C8 N4 C7 N2 177.1(6) . . . .
S1 N2 C7 N3 -15.5(8) . . . .
S1 N2 C7 N4 166.5(4) . . . .
C7 N4 C8 C9 2.3(11) . . . .
N4 C8 C9 C10 -1.8(12) . . . .
C7 N3 C10 C9 1.8(9) . . . .
C7 N3 C10 C11 -178.0(5) . . . .
C8 C9 C10 N3 -0.3(11) . . . .
C8 C9 C10 C11 179.5(7) . . . .
O4 S2 C12 C13 -157.1(4) . . . .
O3 S2 C12 C13 -25.1(5) . . . .
N6 S2 C12 C13 84.9(5) . . . .
O4 S2 C12 C17 21.8(5) . . . .
O3 S2 C12 C17 153.8(4) . . . .
N6 S2 C12 C17 -96.2(5) . . . .
C17 C12 C13 C14 0.8(9) . . . .
S2 C12 C13 C14 179.7(5) . . . .
C12 C13 C14 C15 0.5(9) . . . .
C13 C14 C15 N5 179.4(6) . . . .
C13 C14 C15 C16 -1.0(9) . . . .
N5 C15 C16 C17 179.8(5) . . . .
C14 C15 C16 C17 0.2(8) . . . .
C15 C16 C17 C12 1.1(8) . . . .
C13 C12 C17 C16 -1.6(8) . . . .
S2 C12 C17 C16 179.5(4) . . . .
C21 N7 C18 N8 -1.7(9) . . . .
C21 N7 C18 N6 178.8(5) . . . .
C19 N8 C18 N7 2.4(10) . . . .
C19 N8 C18 N6 -178.1(6) . . . .
S2 N6 C18 N7 10.6(8) . . . .
S2 N6 C18 N8 -168.9(5) . . . .
C18 N8 C19 C20 -0.3(12) . . . .
N8 C19 C20 C21 -2.2(14) . . . .
C18 N7 C21 C20 -1.1(9) . . . .
C18 N7 C21 C22 178.9(6) . . . .
C19 C20 C21 N7 2.9(12) . . . .
C19 C20 C21 C22 -177.1(7) . . . .
